data_4104937
loop_
_publ_author_name
'Haifeng Duan'
'Sujata Sengupta'
'Jeffrey L. Petersen'
'Novruz G. Akhmedov'
'Xiaodong Shi'

_publ_section_title
;
 Triazole-Au(I) Complexes: A New Class of Catalysts with Improved Thermal
 Stability and Reactivity for Intermolecular Alkyne Hydroamination
;
_journal_name_full 'Journal of the American Chemical Society'
_journal_page_first 12100
_journal_page_last 12102
_journal_paper_doi 10.1021/ja9041093
_journal_volume 131
_journal_year 2009
_chemical_formula_sum 'C32 H27 Au N3 P'
_chemical_formula_weight 681.50
_chemical_name_systematic
; 
 ? 
;
_space_group_IT_number 61
_symmetry_cell_setting orthorhombic
_symmetry_space_group_name_Hall '-P 2ac 2ab'
_symmetry_space_group_name_H-M 'P b c a'
_atom_sites_solution_hydrogens geom
_atom_sites_solution_primary direct
_atom_sites_solution_secondary difmap
_audit_creation_method SHELXL-97
_cell_angle_alpha 90.00
_cell_angle_beta 90.00
_cell_angle_gamma 90.00
_cell_formula_units_Z 8
_cell_length_a 12.8722(9)
_cell_length_b 13.3804(9)
_cell_length_c 32.718(2)
_cell_measurement_reflns_used 7313
_cell_measurement_temperature 293(2)
_cell_measurement_theta_max 27.51
_cell_measurement_theta_min 2.45
_cell_volume 5635.2(6)
_computing_structure_refinement 'SHELXL-97 (Sheldrick, 1997)'
_computing_structure_solution 'SHELXS-97 (Sheldrick, 1990)'
_diffrn_ambient_temperature 293(2)
_diffrn_measured_fraction_theta_full 0.991
_diffrn_measured_fraction_theta_max 0.991
_diffrn_radiation_monochromator graphite
_diffrn_radiation_source 'fine-focus sealed tube'
_diffrn_radiation_type MoK\a
_diffrn_radiation_wavelength 0.71073
_diffrn_reflns_av_R_equivalents 0.0409
_diffrn_reflns_av_sigmaI/netI 0.0412
_diffrn_reflns_limit_h_max 16
_diffrn_reflns_limit_h_min -16
_diffrn_reflns_limit_k_max 17
_diffrn_reflns_limit_k_min -15
_diffrn_reflns_limit_l_max 42
_diffrn_reflns_limit_l_min -41
_diffrn_reflns_number 35661
_diffrn_reflns_theta_full 27.53
_diffrn_reflns_theta_max 27.53
_diffrn_reflns_theta_min 2.28
_diffrn_standards_decay_% none
_exptl_absorpt_coefficient_mu 5.303
_exptl_absorpt_correction_type semi-empirical
_exptl_absorpt_process_details SADABS
_exptl_crystal_colour colorless
_exptl_crystal_density_diffrn 1.607
_exptl_crystal_F_000 2672
_exptl_crystal_size_max 0.48
_exptl_crystal_size_mid 0.26
_exptl_crystal_size_min 0.20
_refine_diff_density_max 0.969
_refine_diff_density_min -1.018
_refine_diff_density_rms 0.095
_refine_ls_extinction_method none
_refine_ls_goodness_of_fit_ref 1.051
_refine_ls_hydrogen_treatment riding
_refine_ls_matrix_type full
_refine_ls_number_parameters 334
_refine_ls_number_reflns 6435
_refine_ls_number_restraints 0
_refine_ls_restrained_S_all 1.051
_refine_ls_R_factor_all 0.0423
_refine_ls_R_factor_gt 0.0301
_refine_ls_shift/su_max 0.002
_refine_ls_shift/su_mean 0.000
_refine_ls_structure_factor_coef Fsqd
_refine_ls_weighting_details 'calc w=1/[\s^2^(Fo^2^)+(0.0377P)^2^+2.8275P] where P=(Fo^2^+2Fc^2^)/3'
_refine_ls_weighting_scheme calc
_refine_ls_wR_factor_gt 0.0751
_refine_ls_wR_factor_ref 0.0841
_reflns_number_gt 5075
_reflns_number_total 6435
_reflns_threshold_expression >2sigma(I)
_cod_data_source_file ja9041093_si_003.cif
_cod_data_source_block ms56ccd
_cod_original_cell_volume 5635.2(7)
_cod_database_code 4104937

loop_
_symmetry_equiv_pos_as_xyz
'x, y, z'
'-x+1/2, -y, z+1/2'
'-x, y+1/2, -z+1/2'
'x+1/2, -y+1/2, -z'
'-x, -y, -z'
'x-1/2, y, -z-1/2'
'x, -y-1/2, z-1/2'
'-x-1/2, y-1/2, z'

loop_
_atom_site_label
_atom_site_type_symbol
_atom_site_fract_x
_atom_site_fract_y
_atom_site_fract_z
_atom_site_U_iso_or_equiv
_atom_site_adp_type
_atom_site_occupancy
_atom_site_symmetry_multiplicity
_atom_site_calc_flag
_atom_site_refinement_flags
Au1 Au 0.600703(11) 0.799312(9) 0.585940(4) 0.05134(7) Uani 1 1 d .
P1 P 0.72750(7) 0.91205(6) 0.57785(3) 0.0475(2) Uani 1 1 d .
N1 N 0.4858(3) 0.6959(2) 0.59107(9) 0.0544(8) Uani 1 1 d .
N2 N 0.4756(3) 0.6209(2) 0.56501(10) 0.0684(9) Uani 1 1 d .
N3 N 0.4146(2) 0.6954(2) 0.62114(11) 0.0554(8) Uani 1 1 d .
C1 C 0.3947(3) 0.5694(4) 0.57912(14) 0.0729(13) Uani 1 1 d .
H1 H 0.3686 0.5113 0.5674 0.087 Uiso 1 1 calc R
C2 C 0.3551(3) 0.6151(2) 0.61384(11) 0.0491(7) Uani 1 1 d .
C3 C 0.2683(3) 0.5862(2) 0.64043(11) 0.0493(7) Uani 1 1 d .
C4 C 0.2253(3) 0.4909(3) 0.63723(12) 0.0631(10) Uani 1 1 d .
H4 H 0.2508 0.4466 0.6178 0.076 Uiso 1 1 calc R
C5 C 0.1455(3) 0.4618(3) 0.66258(14) 0.0696(11) Uani 1 1 d .
H5 H 0.1166 0.3984 0.6598 0.083 Uiso 1 1 calc R
C6 C 0.1083(3) 0.5258(3) 0.69210(15) 0.0707(12) Uani 1 1 d .
H6 H 0.0558 0.5052 0.7097 0.085 Uiso 1 1 calc R
C7 C 0.1495(3) 0.6208(3) 0.69531(13) 0.0688(10) Uani 1 1 d .
H7 H 0.1238 0.6647 0.7149 0.083 Uiso 1 1 calc R
C8 C 0.2289(3) 0.6510(3) 0.66952(13) 0.0615(9) Uani 1 1 d .
H8 H 0.2558 0.7153 0.6718 0.074 Uiso 1 1 calc R
C9 C 0.7425(3) 0.9937(2) 0.62181(10) 0.0497(7) Uani 1 1 d .
C10 C 0.6537(3) 1.0240(3) 0.64306(12) 0.0609(9) Uani 1 1 d .
H10 H 0.5885 1.0022 0.6346 0.073 Uiso 1 1 calc R
C11 C 0.6628(4) 1.0861(3) 0.67647(14) 0.0738(12) Uani 1 1 d .
H11 H 0.6036 1.1069 0.6904 0.089 Uiso 1 1 calc R
C12 C 0.7590(4) 1.1172(3) 0.68925(14) 0.0756(12) Uani 1 1 d .
H12 H 0.7651 1.1581 0.7121 0.091 Uiso 1 1 calc R
C13 C 0.8459(4) 1.0879(3) 0.66834(15) 0.0816(13) Uani 1 1 d .
H13 H 0.9108 1.1096 0.6771 0.098 Uiso 1 1 calc R
C14 C 0.8388(3) 1.0269(3) 0.63463(13) 0.0672(10) Uani 1 1 d .
H14 H 0.8984 1.0081 0.6205 0.081 Uiso 1 1 calc R
C15 C 0.8535(3) 0.8545(2) 0.57086(11) 0.0498(8) Uani 1 1 d .
C16 C 0.8867(4) 0.7857(3) 0.60007(16) 0.0689(11) Uani 1 1 d .
H16 H 0.8430 0.7684 0.6216 0.083 Uiso 1 1 calc R
C17 C 0.9840(4) 0.7429(4) 0.59739(15) 0.0792(13) Uani 1 1 d .
H17 H 1.0061 0.6982 0.6173 0.095 Uiso 1 1 calc R
C18 C 1.0489(4) 0.7665(4) 0.56505(16) 0.0771(12) Uani 1 1 d .
H18 H 1.1152 0.7391 0.5636 0.093 Uiso 1 1 calc R
C19 C 1.0149(3) 0.8303(3) 0.53516(14) 0.0735(11) Uani 1 1 d .
H19 H 1.0573 0.8438 0.5128 0.088 Uiso 1 1 calc R
C20 C 0.9181(3) 0.8752(3) 0.53787(13) 0.0592(9) Uani 1 1 d .
H20 H 0.8963 0.9191 0.5176 0.071 Uiso 1 1 calc R
C21 C 0.7031(3) 0.9917(2) 0.53426(10) 0.0489(7) Uani 1 1 d .
C22 C 0.7375(3) 1.0902(3) 0.53298(12) 0.0613(9) Uani 1 1 d .
H22 H 0.7758 1.1161 0.5546 0.074 Uiso 1 1 calc R
C23 C 0.7148(4) 1.1493(3) 0.49964(15) 0.0742(12) Uani 1 1 d .
H23 H 0.7376 1.2152 0.4991 0.089 Uiso 1 1 calc R
C24 C 0.6592(4) 1.1124(3) 0.46755(15) 0.0762(12) Uani 1 1 d .
H24 H 0.6451 1.1528 0.4451 0.091 Uiso 1 1 calc R
C25 C 0.6239(4) 1.0150(4) 0.46845(15) 0.0823(13) Uani 1 1 d .
H25 H 0.5853 0.9897 0.4468 0.099 Uiso 1 1 calc R
C26 C 0.6466(3) 0.9549(3) 0.50197(13) 0.0671(10) Uani 1 1 d .
H26 H 0.6232 0.8892 0.5025 0.081 Uiso 1 1 calc R
C27 C 1.0507(7) 0.2968(4) 0.7485(3) 0.113(2) Uani 1 1 d .
H27 H 1.1118 0.2620 0.7433 0.135 Uiso 1 1 calc R
C28 C 0.9787(9) 0.2991(5) 0.7198(2) 0.117(3) Uani 1 1 d .
H28 H 0.9889 0.2672 0.6949 0.140 Uiso 1 1 calc R
C29 C 0.8870(8) 0.3508(8) 0.7280(3) 0.132(3) Uani 1 1 d .
H29 H 0.8344 0.3537 0.7086 0.158 Uiso 1 1 calc R
C30 C 0.8750(6) 0.3974(5) 0.7650(4) 0.128(3) Uani 1 1 d .
H30 H 0.8145 0.4321 0.7713 0.154 Uiso 1 1 calc R
C31 C 0.9538(8) 0.3911(5) 0.7919(2) 0.119(2) Uani 1 1 d .
H31 H 0.9475 0.4231 0.8170 0.143 Uiso 1 1 calc R
C32 C 1.0407(6) 0.3406(6) 0.7837(2) 0.1093(19) Uani 1 1 d .
H32 H 1.0935 0.3368 0.8031 0.131 Uiso 1 1 calc R

loop_
_atom_site_aniso_label
_atom_site_aniso_U_11
_atom_site_aniso_U_22
_atom_site_aniso_U_33
_atom_site_aniso_U_23
_atom_site_aniso_U_13
_atom_site_aniso_U_12
Au1 0.05006(10) 0.04659(9) 0.05736(11) 0.00340(5) 0.00532(6) -0.00853(5)
P1 0.0490(5) 0.0460(4) 0.0476(5) 0.0005(3) 0.0039(4) -0.0082(4)
N1 0.0561(19) 0.0493(15) 0.0578(18) 0.0030(13) 0.0049(14) -0.0117(13)
N2 0.075(2) 0.0702(19) 0.060(2) -0.0129(16) 0.0180(17) -0.0223(17)
N3 0.0532(18) 0.0493(15) 0.064(2) -0.0018(13) 0.0047(14) -0.0101(12)
C1 0.080(3) 0.071(2) 0.067(3) -0.017(2) 0.019(2) -0.029(2)
C2 0.0525(19) 0.0455(15) 0.0494(19) 0.0006(14) 0.0002(15) -0.0051(14)
C3 0.0474(18) 0.0527(16) 0.0478(18) 0.0032(15) -0.0014(14) -0.0070(14)
C4 0.070(3) 0.0587(19) 0.060(2) -0.0043(18) 0.0044(19) -0.0144(18)
C5 0.069(3) 0.062(2) 0.078(3) 0.008(2) 0.011(2) -0.017(2)
C6 0.056(2) 0.082(3) 0.074(3) 0.020(2) 0.0144(19) -0.004(2)
C7 0.063(2) 0.078(2) 0.065(3) -0.006(2) 0.012(2) 0.008(2)
C8 0.059(2) 0.0587(19) 0.066(2) -0.0044(17) 0.0077(19) -0.0039(17)
C9 0.0548(19) 0.0482(15) 0.0461(18) 0.0050(14) 0.0067(15) -0.0051(15)
C10 0.059(2) 0.063(2) 0.061(2) -0.0079(18) 0.0076(18) -0.0077(18)
C11 0.079(3) 0.073(2) 0.070(3) -0.014(2) 0.020(2) -0.007(2)
C12 0.097(3) 0.068(2) 0.061(3) -0.019(2) 0.000(2) -0.004(2)
C13 0.071(3) 0.088(3) 0.086(3) -0.025(3) -0.010(2) -0.015(2)
C14 0.055(2) 0.075(2) 0.071(3) -0.020(2) 0.0059(19) -0.0101(19)
C15 0.056(2) 0.0473(16) 0.0461(18) -0.0033(14) 0.0005(16) -0.0043(15)
C16 0.072(3) 0.071(2) 0.064(3) 0.015(2) 0.010(2) 0.007(2)
C17 0.080(3) 0.081(3) 0.077(3) 0.009(2) -0.004(3) 0.027(3)
C18 0.066(3) 0.083(3) 0.082(3) -0.007(2) 0.002(2) 0.021(2)
C19 0.060(3) 0.089(3) 0.071(3) -0.008(2) 0.015(2) 0.004(2)
C20 0.058(2) 0.063(2) 0.057(2) 0.0034(17) 0.0039(17) -0.0009(17)
C21 0.0452(17) 0.0502(16) 0.0514(18) -0.0011(14) 0.0016(15) -0.0009(14)
C22 0.072(3) 0.0517(18) 0.061(2) 0.0015(17) 0.0017(19) -0.0079(17)
C23 0.087(3) 0.057(2) 0.078(3) 0.014(2) 0.017(2) 0.007(2)
C24 0.072(3) 0.085(3) 0.071(3) 0.027(2) 0.009(2) 0.023(2)
C25 0.075(3) 0.109(4) 0.064(3) 0.013(3) -0.020(2) -0.007(3)
C26 0.069(3) 0.069(2) 0.063(3) 0.0056(19) -0.008(2) -0.010(2)
C27 0.120(6) 0.081(3) 0.137(7) 0.020(4) 0.055(5) -0.001(3)
C28 0.184(8) 0.093(4) 0.074(4) -0.010(3) 0.033(5) -0.078(5)
C29 0.126(6) 0.142(7) 0.127(7) 0.072(6) -0.046(5) -0.077(5)
C30 0.084(4) 0.102(5) 0.199(9) 0.035(6) 0.016(5) 0.002(4)
C31 0.148(7) 0.108(4) 0.102(5) -0.014(4) 0.029(5) -0.013(5)
C32 0.111(5) 0.128(5) 0.088(4) 0.019(4) -0.008(4) -0.009(4)

loop_
_atom_type_symbol
_atom_type_description
_atom_type_scat_dispersion_real
_atom_type_scat_dispersion_imag
_atom_type_scat_source
C C 0.0033 0.0016 'International Tables Vol C Tables 4.2.6.8 and 6.1.1.4'
H H 0.0000 0.0000 'International Tables Vol C Tables 4.2.6.8 and 6.1.1.4'
N N 0.0061 0.0033 'International Tables Vol C Tables 4.2.6.8 and 6.1.1.4'
P P 0.1023 0.0942 'International Tables Vol C Tables 4.2.6.8 and 6.1.1.4'
Au Au -2.0133 8.8022 'International Tables Vol C Tables 4.2.6.8 and 6.1.1.4'

loop_
_geom_angle_atom_site_label_1
_geom_angle_atom_site_label_2
_geom_angle_atom_site_label_3
_geom_angle
N1 Au1 P1 177.92(9)
C21 P1 C15 107.86(16)
C21 P1 C9 106.79(15)
C15 P1 C9 105.13(16)
C21 P1 Au1 111.34(12)
C15 P1 Au1 112.42(11)
C9 P1 Au1 112.89(11)
N2 N1 N3 113.6(3)
N2 N1 Au1 122.3(2)
N3 N1 Au1 124.1(2)
N1 N2 C1 104.3(3)
C2 N3 N1 105.3(3)
N2 C1 C2 110.1(4)
N3 C2 C1 106.8(3)
N3 C2 C3 122.7(3)
C1 C2 C3 130.5(3)
C8 C3 C4 118.7(3)
C8 C3 C2 121.4(3)
C4 C3 C2 119.9(3)
C5 C4 C3 120.7(4)
C4 C5 C6 120.4(4)
C5 C6 C7 119.5(4)
C6 C7 C8 120.4(4)
C3 C8 C7 120.4(4)
C14 C9 C10 119.3(3)
C14 C9 P1 121.9(3)
C10 C9 P1 118.8(3)
C11 C10 C9 120.0(4)
C12 C11 C10 120.1(4)
C13 C12 C11 119.9(4)
C12 C13 C14 121.1(4)
C13 C14 C9 119.6(4)
C20 C15 C16 118.7(4)
C20 C15 P1 123.3(3)
C16 C15 P1 118.0(3)
C17 C16 C15 120.6(4)
C16 C17 C18 120.1(4)
C19 C18 C17 119.7(4)
C18 C19 C20 120.7(4)
C19 C20 C15 120.1(4)
C26 C21 C22 119.0(3)
C26 C21 P1 119.2(3)
C22 C21 P1 121.8(3)
C23 C22 C21 120.0(4)
C24 C23 C22 120.9(4)
C23 C24 C25 119.9(4)
C24 C25 C26 119.6(4)
C21 C26 C25 120.7(4)
C32 C27 C28 123.4(8)
C27 C28 C29 117.9(7)
C30 C29 C28 119.4(7)
C31 C30 C29 117.7(8)
C32 C31 C30 122.2(8)
C27 C32 C31 119.3(8)

loop_
_geom_bond_atom_site_label_1
_geom_bond_atom_site_label_2
_geom_bond_distance
Au1 N1 2.032(3)
Au1 P1 2.2382(9)
P1 C21 1.808(3)
P1 C15 1.810(4)
P1 C9 1.816(4)
N1 N2 1.324(4)
N1 N3 1.345(4)
N2 C1 1.331(5)
N3 C2 1.341(4)
C1 C2 1.387(5)
C2 C3 1.468(5)
C3 C8 1.384(5)
C3 C4 1.393(5)
C4 C5 1.377(5)
C5 C6 1.377(6)
C6 C7 1.381(6)
C7 C8 1.386(6)
C9 C14 1.382(5)
C9 C10 1.398(5)
C10 C11 1.378(6)
C11 C12 1.372(7)
C12 C13 1.368(7)
C13 C14 1.375(6)
C15 C20 1.390(5)
C15 C16 1.395(6)
C16 C17 1.379(6)
C17 C18 1.384(7)
C18 C19 1.370(7)
C19 C20 1.386(6)
C21 C26 1.374(5)
C21 C22 1.391(5)
C22 C23 1.379(6)
C23 C24 1.363(7)
C24 C25 1.381(7)
C25 C26 1.390(6)
C27 C32 1.299(10)
C27 C28 1.320(12)
C28 C29 1.396(12)
C29 C30 1.369(13)
C30 C31 1.346(11)
C31 C32 1.334(10)
